data_8100469
loop_
_publ_author_name
'Bagatin, Izilda A.'
'Balegroune, Fadila '
'Matt, Dominique'

_publ_section_title
;
Crystal structure of 11,23-bis-(tert-butyl)-25,27-bis-(ethoxyethoxy)-
26,28-bis-(propoxy)calix[4]arene, C~50~H~68~O~6~
;
_journal_issue 4
_journal_name_full 'Zeitschrift f\"ur Kristallographie - New Crystal Structures'
_journal_page_first 427
_journal_page_last 428
_journal_volume 218
_journal_year 2003
_chemical_formula_moiety 'C50 H68 O6'
_chemical_formula_sum 'C50 H68 O6'
_chemical_formula_weight 765.04
_space_group_IT_number 15
_symmetry_cell_setting monoclinic
_symmetry_space_group_name_Hall '-C 2yc'
_symmetry_space_group_name_H-M 'C 1 2/c 1'
_cell_angle_alpha 90.00
_cell_angle_beta 119.078(3)
_cell_angle_gamma 90.00
_cell_formula_units_Z 4
_cell_length_a 25.4702(8)
_cell_length_b 11.0130(10)
_cell_length_c 18.5662(8)
_cell_measurement_temperature 293(2)
_cell_volume 4551.5(5)
_diffrn_ambient_temperature 293(2)
_exptl_crystal_density_diffrn 1.116
_cod_original_sg_symbol_H-M 'C 2/c'
_cod_database_code 8100469

loop_
_symmetry_equiv_pos_as_xyz
'x, y, z'
'-x, y, -z+1/2'
'x+1/2, y+1/2, z'
'-x+1/2, y+1/2, -z+1/2'
'-x, -y, -z'
'x, -y, z-1/2'
'-x+1/2, -y+1/2, -z'
'x+1/2, -y+1/2, z-1/2'

loop_
_atom_site_label
_atom_site_type_symbol
_atom_site_fract_x
_atom_site_fract_y
_atom_site_fract_z
_atom_site_U_iso_or_equiv
_atom_site_adp_type
_atom_site_occupancy
_atom_site_symmetry_multiplicity
_atom_site_Wyckoff_symbol
_atom_site_calc_flag
_atom_site_refinement_flags
_atom_site_disorder_assembly
_atom_site_disorder_group
C1 C 0.92363(12) 0.2366(3) 0.58439(16) 0.0434(7) Uani 1 8 f d . . .
C2 C 0.96904(12) 0.1762(3) 0.57692(16) 0.0477(7) Uani 1 8 f d . . .
C3 C 0.96986(15) 0.0502(3) 0.57999(19) 0.0567(8) Uani 1 8 f d . . .
H3 H 0.9992 0.0080 0.5741 0.068 Uiso 1 8 f calc R . .
C4 C 0.92802(16) -0.0129(3) 0.5916(2) 0.0651(9) Uani 1 8 f d . . .
H4 H 0.9281 -0.0974 0.5913 0.078 Uiso 1 8 f calc R . .
C5 C 0.88605(15) 0.0487(3) 0.6037(2) 0.0576(8) Uani 1 8 f d . . .
H5 H 0.8590 0.0051 0.6138 0.069 Uiso 1 8 f calc R . .
C6 C 0.88317(12) 0.1740(3) 0.60126(17) 0.0478(7) Uani 1 8 f d . . .
C7 C 0.88463(18) 0.4013(3) 0.4927(2) 0.0705(10) Uani 1 8 f d . . .
H7A H 0.8448 0.3709 0.4700 0.085 Uiso 1 8 f calc R . .
H7B H 0.9018 0.3703 0.4611 0.085 Uiso 1 8 f calc R . .
C8 C 0.8834(2) 0.5380(4) 0.4893(3) 0.0913(14) Uani 1 8 f d . . .
H8A H 0.9236 0.5672 0.5182 0.110 Uiso 1 8 f calc R . .
H8B H 0.8670 0.5626 0.4334 0.110 Uiso 1 8 f calc R . .
C9 C 0.8490(4) 0.5944(6) 0.5239(4) 0.175(4) Uani 1 8 f d . . .
H9A H 0.8503 0.6802 0.5196 0.262 Uiso 1 8 f calc R . .
H9B H 0.8657 0.5722 0.5802 0.262 Uiso 1 8 f calc R . .
H9C H 0.8085 0.5676 0.4944 0.262 Uiso 1 8 f calc R . .
C10 C 0.83900(13) 0.2383(3) 0.62109(18) 0.0542(8) Uani 1 8 f d . . .
H10A H 0.7993 0.2128 0.5834 0.065 Uiso 1 8 f calc R . .
H10B H 0.8414 0.3234 0.6148 0.065 Uiso 1 8 f calc R . .
C11 C 0.85200(12) 0.2113(3) 0.70850(18) 0.0468(7) Uani 1 8 f d . . .
C12 C 0.81320(13) 0.1383(3) 0.72244(19) 0.0516(7) Uani 1 8 f d . . .
H12 H 0.7775 0.1131 0.6773 0.062 Uiso 1 8 f calc R . .
C13 C 0.82505(13) 0.1016(3) 0.80002(19) 0.0533(8) Uani 1 8 f d . . .
C14 C 0.87966(13) 0.1390(3) 0.86635(18) 0.0526(8) Uani 1 8 f d . . .
H14 H 0.8894 0.1137 0.9192 0.063 Uiso 1 8 f calc R . .
C15 C 0.91968(12) 0.2121(3) 0.85608(18) 0.0474(7) Uani 1 8 f d . . .
C16 C 0.90441(12) 0.2513(3) 0.77711(18) 0.0444(7) Uani 1 8 f d . . .
C17 C 0.78089(16) 0.0253(4) 0.8151(2) 0.0720(11) Uani 1 8 f d . . .
C18 C 0.72746(19) -0.0166(5) 0.7354(3) 0.1087(18) Uani 1 8 f d . . .
H18A H 0.7412 -0.0621 0.7043 0.163 Uiso 1 8 f calc R . .
H18B H 0.7055 0.0520 0.7045 0.163 Uiso 1 8 f calc R . .
H18C H 0.7022 -0.0662 0.7476 0.163 Uiso 1 8 f calc R . .
C19 C 0.8125(2) -0.0908(5) 0.8641(3) 0.1122(18) Uani 1 8 f d . . .
H19A H 0.8466 -0.0687 0.9147 0.168 Uiso 1 8 f calc R . .
H19B H 0.8248 -0.1392 0.8327 0.168 Uiso 1 8 f calc R . .
H19C H 0.7854 -0.1358 0.8752 0.168 Uiso 1 8 f calc R . .
C20 C 0.7602(2) 0.0997(6) 0.8655(4) 0.131(2) Uani 1 8 f d . . .
H20A H 0.7941 0.1251 0.9152 0.197 Uiso 1 8 f calc R . .
H20B H 0.7347 0.0516 0.8780 0.197 Uiso 1 8 f calc R . .
H20C H 0.7387 0.1690 0.8348 0.197 Uiso 1 8 f calc R . .
C21 C 0.92568(18) 0.4467(3) 0.7451(3) 0.0747(11) Uani 1 8 f d . . .
H21A H 0.8832 0.4485 0.7114 0.090 Uiso 1 8 f calc R . .
H21B H 0.9429 0.4774 0.7135 0.090 Uiso 1 8 f calc R . .
C22 C 0.9426(2) 0.5251(4) 0.8159(3) 0.0966(14) Uani 1 8 f d . . .
H22A H 0.9903 0.5131 0.8640 0.050 Uiso 1 8 f d . . .
H22B H 0.9228 0.4992 0.8482 0.050 Uiso 1 8 f d . . .
C23 C 0.9410(3) 0.7386(5) 0.8124(4) 0.157(3) Uani 1 8 f d . . .
H23A H 0.9656 0.6651 0.8100 0.050 Uiso 1 8 f d . . .
H23B H 0.9776 0.7467 0.8762 0.050 Uiso 1 8 f d . . .
C24 C 0.9164(3) 0.8440(5) 0.7660(4) 0.134(2) Uani 1 8 f d . . .
H24A H 0.9470 0.9036 0.7812 0.201 Uiso 1 8 f calc R . .
H24B H 0.8857 0.8742 0.7762 0.201 Uiso 1 8 f calc R . .
H24C H 0.8999 0.8257 0.7090 0.201 Uiso 1 8 f calc R . .
C25 C 1.01921(12) 0.2428(3) 0.57176(18) 0.0509(8) Uani 1 8 f d . . .
H25A H 1.0127 0.3278 0.5710 0.061 Uiso 1 8 f calc R . .
H25B H 1.0186 0.2217 0.5218 0.061 Uiso 1 8 f calc R . .
O1 O 0.91939(9) 0.36206(18) 0.57679(12) 0.0494(5) Uani 1 8 f d . . .
O2 O 0.94436(8) 0.32481(19) 0.76714(13) 0.0522(6) Uani 1 8 f d . . .
O3 O 0.9264(4) 0.6439(6) 0.7655(4) 0.090(2) Uani 0.50 8 f d P . .
O3A O 0.9146(3) 0.6424(6) 0.8089(5) 0.0925(19) Uani 0.50 8 f d P . .

loop_
_atom_site_aniso_label
_atom_site_aniso_U_11
_atom_site_aniso_U_22
_atom_site_aniso_U_33
_atom_site_aniso_U_23
_atom_site_aniso_U_13
_atom_site_aniso_U_12
C1 0.0433(15) 0.0479(16) 0.0356(14) 0.0019(12) 0.0167(12) 0.0021(13)
C2 0.0441(15) 0.0592(18) 0.0364(14) -0.0005(13) 0.0171(13) 0.0031(13)
C3 0.0585(19) 0.059(2) 0.0531(19) -0.0047(15) 0.0275(16) 0.0055(16)
C4 0.072(2) 0.0524(19) 0.069(2) -0.0046(16) 0.0319(19) -0.0001(17)
C5 0.0602(19) 0.058(2) 0.0554(19) 0.0006(15) 0.0285(16) -0.0083(16)
C6 0.0411(15) 0.0608(18) 0.0366(14) 0.0021(13) 0.0151(12) 0.0014(14)
C7 0.075(2) 0.073(2) 0.0501(19) 0.0139(17) 0.0203(17) 0.0148(19)
C8 0.090(3) 0.086(3) 0.069(3) 0.032(2) 0.017(2) 0.011(2)
C9 0.292(10) 0.129(5) 0.126(5) 0.059(4) 0.119(6) 0.115(6)
C10 0.0433(16) 0.070(2) 0.0491(17) 0.0073(15) 0.0221(14) 0.0034(14)
C11 0.0409(14) 0.0558(18) 0.0458(16) 0.0046(13) 0.0227(13) 0.0041(13)
C12 0.0386(14) 0.065(2) 0.0481(17) -0.0001(14) 0.0186(13) -0.0051(14)
C13 0.0455(16) 0.066(2) 0.0493(17) 0.0047(15) 0.0237(14) -0.0054(15)
C14 0.0480(16) 0.066(2) 0.0445(16) 0.0076(14) 0.0231(14) -0.0044(14)
C15 0.0418(15) 0.0559(18) 0.0465(16) 0.0001(13) 0.0230(13) -0.0021(14)
C16 0.0383(14) 0.0521(17) 0.0488(16) 0.0048(13) 0.0259(13) 0.0030(12)
C17 0.0527(19) 0.093(3) 0.068(2) 0.011(2) 0.0276(18) -0.0216(19)
C18 0.073(3) 0.146(4) 0.089(3) 0.011(3) 0.024(2) -0.055(3)
C19 0.088(3) 0.125(4) 0.095(3) 0.038(3) 0.023(3) -0.035(3)
C20 0.117(4) 0.174(6) 0.154(5) -0.032(4) 0.107(4) -0.052(4)
C21 0.066(2) 0.065(2) 0.084(3) 0.016(2) 0.029(2) -0.0073(19)
C22 0.088(3) 0.067(3) 0.106(4) -0.002(2) 0.024(3) 0.009(2)
C23 0.188(7) 0.073(3) 0.121(5) 0.007(4) 0.004(4) -0.017(4)
C24 0.156(5) 0.085(4) 0.133(5) 0.030(3) 0.049(4) -0.001(4)
C25 0.0450(16) 0.0642(19) 0.0468(16) 0.0053(14) 0.0250(14) 0.0058(14)
O1 0.0490(11) 0.0522(12) 0.0448(11) 0.0094(9) 0.0210(9) 0.0073(9)
O2 0.0435(11) 0.0575(13) 0.0592(13) 0.0084(10) 0.0277(10) -0.0040(9)
O3 0.125(6) 0.070(4) 0.057(4) -0.002(3) 0.029(4) 0.001(4)
O3A 0.099(5) 0.063(4) 0.119(6) 0.003(4) 0.055(5) 0.003(3)

loop_
_geom_bond_atom_site_label_1
_geom_bond_atom_site_label_2
_geom_bond_distance
_geom_bond_site_symmetry_2
_geom_bond_publ_flag
C1 O1 1.388(3) . ?
C1 C6 1.396(4) . ?
C1 C2 1.398(4) . ?
C2 C3 1.388(4) . ?
C2 C25 1.516(4) . ?
C3 C4 1.375(5) . ?
C3 H3 0.9300 . ?
C4 C5 1.374(5) . ?
C4 H4 0.9300 . ?
C5 C6 1.382(4) . ?
C5 H5 0.9300 . ?
C6 C10 1.518(4) . ?
C7 O1 1.437(4) . ?
C7 C8 1.507(5) . ?
C7 H7A 0.9500 . ?
C7 H7B 0.9500 . ?
C8 C9 1.455(7) . ?
C8 H8A 0.9500 . ?
C8 H8B 0.9500 . ?
C9 H9A 0.9500 . ?
C9 H9B 0.9500 . ?
C9 H9C 0.9500 . ?
C10 C11 1.520(4) . ?
C10 H10A 0.9500 . ?
C10 H10B 0.9500 . ?
C11 C12 1.392(4) . ?
C11 C16 1.395(4) . ?
C12 C13 1.381(4) . ?
C12 H12 0.9300 . ?
C13 C14 1.398(4) . ?
C13 C17 1.535(4) . ?
C14 C15 1.383(4) . ?
C14 H14 0.9300 . ?
C15 C16 1.390(4) . ?
C15 C25 1.518(4) 2_756 ?
C16 O2 1.382(3) . ?
C17 C18 1.515(5) . ?
C17 C20 1.519(6) . ?
C17 C19 1.549(6) . ?
C18 H18A 0.9500 . ?
C18 H18B 0.9500 . ?
C18 H18C 0.9500 . ?
C19 H19A 0.9500 . ?
C19 H19B 0.9500 . ?
C19 H19C 0.9500 . ?
C20 H20A 0.9500 . ?
C20 H20B 0.9500 . ?
C20 H20C 0.9500 . ?
C21 O2 1.417(4) . ?
C21 C22 1.453(6) . ?
C21 H21A 0.9500 . ?
C21 H21B 0.9500 . ?
C22 O4 1.451(8) . ?
C22 O3 1.544(8) . ?
C22 H22A 1.1120 . ?
C22 H22B 0.9940 . ?
C23 O3A 1.240(8) . ?
C23 O3 1.292(8) . ?
C23 C24 1.399(7) . ?
C23 H23A 1.0372 . ?
C23 H23B 1.0989 . ?
C24 H24A 0.9500 . ?
C24 H24B 0.9500 . ?
C24 H24C 0.9500 . ?
C25 C15 1.518(4) 2_756 ?
C25 H25A 0.9500 . ?
C25 H25B 0.9500 . ?
O3 O3A 0.990(7) . ?
O3 H23A 0.9651 . ?
O3A H23A 1.3140 . ?
